data_1511877
loop_
_publ_author_name
'Jiang, Bo'
'Wang, Xue'
'Xu, Hai-Wei'
'Tu, Man-Su'
'Tu, Shu-Jiang'
'Li, Guigen'

_publ_section_title
;
 Highly selective domino multicyclizations for forming polycyclic fused
 acridines and azaheterocyclic skeletons.
;
_journal_issue 7
_journal_name_full 'Organic letters'
_journal_page_first 1540
_journal_page_last 1543
_journal_paper_doi 10.1021/ol400322v
_journal_volume 15
_journal_year 2013
_chemical_formula_sum 'C35 H32 Cl N2 O9.5'
_chemical_formula_weight 668.08
_chemical_name_systematic
; 
 ? 
;
_space_group_IT_number 2
_symmetry_cell_setting triclinic
_symmetry_space_group_name_Hall '-P 1'
_symmetry_space_group_name_H-M 'P -1'
_atom_sites_solution_hydrogens geom
_atom_sites_solution_primary direct
_atom_sites_solution_secondary difmap
_audit_creation_method SHELXL-97
_cell_angle_alpha 102.226(2)
_cell_angle_beta 100.2550(10)
_cell_angle_gamma 94.0670(10)
_cell_formula_units_Z 2
_cell_length_a 10.1026(11)
_cell_length_b 12.2338(13)
_cell_length_c 13.8484(14)
_cell_measurement_reflns_used 871
_cell_measurement_temperature 293(2)
_cell_measurement_theta_max 28.2101
_cell_measurement_theta_min 2.5233
_cell_volume 1635.5(3)
_computing_cell_refinement 'Bruker FRAMBO'
_computing_data_collection 'Bruker FRAMBO'
_computing_data_reduction 'Bruker SAINT'
_computing_molecular_graphics 'Bruker SHELXTL'
_computing_publication_material 'Bruker SHELXTL'
_computing_structure_refinement 'SHELXL-97 (Sheldrick, 1997)'
_computing_structure_solution 'SHELXS-97 (Sheldrick, 1990)'
_diffrn_ambient_temperature 293(2)
_diffrn_measured_fraction_theta_full 0.999
_diffrn_measured_fraction_theta_max 0.999
_diffrn_measurement_device_type 'multiwire proportional'
_diffrn_measurement_method 'phi and omega scans'
_diffrn_radiation_monochromator graphite
_diffrn_radiation_source 'fine-focus sealed tube'
_diffrn_radiation_type MoK\a
_diffrn_radiation_wavelength 0.71073
_diffrn_reflns_av_R_equivalents 0.1081
_diffrn_reflns_av_sigmaI/netI 0.2360
_diffrn_reflns_limit_h_max 11
_diffrn_reflns_limit_h_min -12
_diffrn_reflns_limit_k_max 13
_diffrn_reflns_limit_k_min -14
_diffrn_reflns_limit_l_max 16
_diffrn_reflns_limit_l_min -15
_diffrn_reflns_number 10324
_diffrn_reflns_theta_full 25.02
_diffrn_reflns_theta_max 25.02
_diffrn_reflns_theta_min 2.53
_exptl_absorpt_coefficient_mu 0.177
_exptl_absorpt_correction_T_max 0.9912
_exptl_absorpt_correction_T_min 0.9722
_exptl_absorpt_correction_type multi-scan
_exptl_absorpt_process_details sadabs
_exptl_crystal_colour red
_exptl_crystal_density_diffrn 1.357
_exptl_crystal_density_method 'not measured'
_exptl_crystal_description block
_exptl_crystal_F_000 698
_exptl_crystal_size_max 0.16
_exptl_crystal_size_mid 0.09
_exptl_crystal_size_min 0.05
_refine_diff_density_max 0.796
_refine_diff_density_min -0.481
_refine_diff_density_rms 0.091
_refine_ls_extinction_method none
_refine_ls_goodness_of_fit_ref 1.089
_refine_ls_hydrogen_treatment constr
_refine_ls_matrix_type full
_refine_ls_number_parameters 448
_refine_ls_number_reflns 5773
_refine_ls_number_restraints 0
_refine_ls_restrained_S_all 1.089
_refine_ls_R_factor_all 0.2617
_refine_ls_R_factor_gt 0.1243
_refine_ls_shift/su_max 0.001
_refine_ls_shift/su_mean 0.000
_refine_ls_structure_factor_coef Fsqd
_refine_ls_weighting_details 'calc w=1/[\s^2^(Fo^2^)+(0.1585P)^2^+2.6783P] where P=(Fo^2^+2Fc^2^)/3'
_refine_ls_weighting_scheme calc
_refine_ls_wR_factor_gt 0.3490
_refine_ls_wR_factor_ref 0.4274
_reflns_number_gt 2086
_reflns_number_total 5773
_reflns_threshold_expression >2sigma(I)
_cod_data_source_file ol400322v_si_002.cif
_cod_data_source_block 111113a
_cod_depositor_comments
;
The following automatic conversions were performed:

'_symmetry_cell_setting' value 'Triclinic' changed to 'triclinic'
according to /home/saulius/struct/CIF-dictionaries/cif_core.dic
dictionary named 'cif_core.dic' version 2.4.2 from 2011-04-26.

Automatic conversion script
Id: cif_fix_values 1891 2012-01-12 08:04:46Z andrius 
;
_cod_original_sg_symbol_H-M P-1
_cod_original_formula_sum 'C35 H32 Cl N2 O9.50'
_cod_database_code 1511877

loop_
_symmetry_equiv_pos_as_xyz
'x, y, z'
'-x, -y, -z'

loop_
_atom_site_label
_atom_site_type_symbol
_atom_site_fract_x
_atom_site_fract_y
_atom_site_fract_z
_atom_site_U_iso_or_equiv
_atom_site_adp_type
_atom_site_occupancy
_atom_site_symmetry_multiplicity
_atom_site_calc_flag
_atom_site_refinement_flags
Cl1 Cl -0.1546(5) 0.9226(4) 1.9077(3) 0.1017(15) Uani 1 1 d .
N1 N 0.5001(8) 0.7451(7) 1.4094(6) 0.039(2) Uani 1 1 d .
N2 N 0.2379(8) 0.8800(7) 1.6373(6) 0.043(2) Uani 1 1 d .
O1 O 0.4166(8) 1.0081(7) 1.7393(5) 0.059(2) Uani 1 1 d .
O2 O 0.5886(7) 0.5142(6) 1.2293(5) 0.0480(19) Uani 1 1 d .
O3 O 0.6904(8) 0.5864(6) 1.3907(6) 0.059(2) Uani 1 1 d .
O4 O 0.3881(7) 0.4564(6) 1.3527(5) 0.0478(19) Uani 1 1 d .
O5 O 0.2549(8) 0.4147(6) 1.1990(5) 0.0496(19) Uani 1 1 d .
O6 O 0.1336(8) 0.6236(6) 1.0612(6) 0.062(2) Uani 1 1 d .
O7 O 0.2099(8) 0.7934(7) 1.1598(6) 0.065(2) Uani 1 1 d .
O8 O 0.5360(8) 0.6908(7) 1.0610(6) 0.065(2) Uani 1 1 d .
O9 O 0.7023(8) 0.7303(7) 1.1942(6) 0.061(2) Uani 1 1 d .
O10 O 0.480(3) 0.860(3) 0.856(2) 0.150(11) Uani 0.50 1 d P
H10C H 0.4599 0.8922 0.8097 0.180 Uiso 0.50 1 calc PR
C1 C 0.3690(10) 0.7401(8) 1.4257(7) 0.037(2) Uani 1 1 d .
C2 C 0.2734(9) 0.6707(8) 1.3584(7) 0.035(2) Uani 1 1 d .
C3 C 0.1301(10) 0.6529(8) 1.3834(7) 0.038(2) Uani 1 1 d .
C4 C 0.1172(10) 0.7316(8) 1.4817(7) 0.040(3) Uani 1 1 d .
H4 H 0.0329 0.7314 1.4999 0.048 Uiso 1 1 calc R
C5 C 0.2210(10) 0.8012(9) 1.5433(7) 0.041(3) Uani 1 1 d .
C6 C 0.3481(10) 0.8086(8) 1.5158(7) 0.036(2) Uani 1 1 d .
C7 C 0.4425(10) 0.8834(8) 1.5811(7) 0.036(2) Uani 1 1 d .
C8 C 0.5766(10) 0.8996(8) 1.5602(7) 0.037(2) Uani 1 1 d .
C9 C 0.6003(9) 0.8308(8) 1.4685(7) 0.037(2) Uani 1 1 d .
C10 C 0.7264(10) 0.8456(8) 1.4454(7) 0.040(3) Uani 1 1 d .
H10 H 0.7449 0.7998 1.3878 0.048 Uiso 1 1 calc R
C11 C 0.8255(11) 0.9264(9) 1.5053(8) 0.048(3) Uani 1 1 d .
H11 H 0.9081 0.9374 1.4860 0.057 Uiso 1 1 calc R
C12 C 0.8037(11) 0.9902(9) 1.5925(8) 0.047(3) Uani 1 1 d .
H12 H 0.8734 1.0417 1.6343 0.057 Uiso 1 1 calc R
C13 C 0.6771(10) 0.9797(8) 1.6207(7) 0.041(3) Uani 1 1 d .
H13 H 0.6615 1.0259 1.6792 0.050 Uiso 1 1 calc R
C14 C 0.3746(11) 0.9345(9) 1.6646(8) 0.042(3) Uani 1 1 d .
C15 C 0.4966(10) 0.6653(8) 1.3144(7) 0.040(3) Uani 1 1 d .
C16 C 0.3436(10) 0.6067(8) 1.2799(7) 0.037(2) Uani 1 1 d .
C17 C 0.3397(10) 0.6416(9) 1.1746(7) 0.042(3) Uani 1 1 d .
H17 H 0.3550 0.5773 1.1237 0.051 Uiso 1 1 calc R
C18 C 0.4703(10) 0.7174(9) 1.2186(7) 0.040(3) Uani 1 1 d .
H18 H 0.4508 0.7954 1.2385 0.047 Uiso 1 1 calc R
C19 C 0.6052(11) 0.5858(9) 1.3185(8) 0.042(3) Uani 1 1 d .
C20 C 0.6904(14) 0.4348(11) 1.2179(11) 0.084(4) Uani 1 1 d .
H20A H 0.7793 0.4747 1.2434 0.126 Uiso 1 1 calc R
H20B H 0.6819 0.3997 1.1478 0.126 Uiso 1 1 calc R
H20C H 0.6765 0.3783 1.2548 0.126 Uiso 1 1 calc R
C21 C 0.3236(10) 0.4816(9) 1.2695(8) 0.040(3) Uani 1 1 d .
C22 C 0.3737(14) 0.3385(10) 1.3594(10) 0.070(4) Uani 1 1 d .
H22A H 0.2843 0.3185 1.3694 0.105 Uiso 1 1 calc R
H22B H 0.4394 0.3284 1.4152 0.105 Uiso 1 1 calc R
H22C H 0.3879 0.2914 1.2981 0.105 Uiso 1 1 calc R
C23 C 0.2218(11) 0.6956(10) 1.1326(8) 0.044(3) Uani 1 1 d .
C24 C 0.0170(14) 0.6705(12) 1.0136(10) 0.092(5) Uani 1 1 d .
H24A H -0.0290 0.7071 1.0643 0.137 Uiso 1 1 calc R
H24B H -0.0438 0.6111 0.9668 0.137 Uiso 1 1 calc R
H24C H 0.0470 0.7243 0.9785 0.137 Uiso 1 1 calc R
C25 C 0.5839(12) 0.7122(9) 1.1578(8) 0.047(3) Uani 1 1 d .
C26 C 0.6354(15) 0.6867(14) 0.9952(10) 0.092(5) Uani 1 1 d .
H26A H 0.6842 0.7599 1.0067 0.138 Uiso 1 1 calc R
H26B H 0.5893 0.6636 0.9260 0.138 Uiso 1 1 calc R
H26C H 0.6975 0.6338 1.0098 0.138 Uiso 1 1 calc R
C27 C 0.0203(11) 0.6737(10) 1.2987(8) 0.052(3) Uani 1 1 d .
H27A H -0.0655 0.6725 1.3194 0.079 Uiso 1 1 calc R
H27B H 0.0148 0.6157 1.2389 0.079 Uiso 1 1 calc R
H27C H 0.0432 0.7456 1.2851 0.079 Uiso 1 1 calc R
C28 C 0.0951(12) 0.5324(9) 1.3947(9) 0.055(3) Uani 1 1 d .
H28A H 0.1619 0.5161 1.4468 0.083 Uiso 1 1 calc R
H28B H 0.0939 0.4800 1.3322 0.083 Uiso 1 1 calc R
H28C H 0.0076 0.5259 1.4123 0.083 Uiso 1 1 calc R
C29 C 0.1458(10) 0.8915(9) 1.7033(7) 0.040(3) Uani 1 1 d .
C30 C 0.0733(11) 0.7969(10) 1.7155(8) 0.050(3) Uani 1 1 d .
H30 H 0.0878 0.7261 1.6812 0.060 Uiso 1 1 calc R
C31 C -0.0195(11) 0.8053(10) 1.7770(8) 0.050(3) Uani 1 1 d .
H31 H -0.0700 0.7412 1.7827 0.061 Uiso 1 1 calc R
C32 C -0.0369(12) 0.9102(11) 1.8304(8) 0.054(3) Uani 1 1 d .
C33 C 0.0349(12) 1.0067(10) 1.8215(8) 0.052(3) Uani 1 1 d .
H33 H 0.0228 1.0772 1.8579 0.062 Uiso 1 1 calc R
C34 C 0.1255(11) 0.9954(9) 1.7567(7) 0.044(3) Uani 1 1 d .
H34 H 0.1738 1.0596 1.7491 0.053 Uiso 1 1 calc R
C35 C 0.496(4) 0.940(4) 0.952(3) 0.113(12) Uani 0.50 1 d P
H35A H 0.4998 1.0160 0.9417 0.135 Uiso 0.50 1 d PR
H35B H 0.5788 0.9323 0.9957 0.135 Uiso 0.50 1 d PR
C36 C 0.376(4) 0.916(3) 0.998(3) 0.126(14) Uani 0.50 1 d P
H36A H 0.3028 0.9556 0.9741 0.189 Uiso 0.50 1 d PR
H36B H 0.4010 0.9401 1.0703 0.189 Uiso 0.50 1 d PR
H36C H 0.3465 0.8364 0.9800 0.189 Uiso 0.50 1 d PR

loop_
_atom_site_aniso_label
_atom_site_aniso_U_11
_atom_site_aniso_U_22
_atom_site_aniso_U_33
_atom_site_aniso_U_23
_atom_site_aniso_U_13
_atom_site_aniso_U_12
Cl1 0.105(3) 0.114(3) 0.098(3) 0.011(2) 0.070(3) 0.005(3)
N1 0.030(5) 0.043(5) 0.042(5) 0.005(4) 0.008(4) -0.005(4)
N2 0.039(5) 0.050(6) 0.038(5) 0.008(4) 0.012(4) -0.002(4)
O1 0.052(5) 0.066(5) 0.042(5) -0.012(4) 0.005(4) -0.013(4)
O2 0.038(4) 0.045(4) 0.058(5) 0.002(4) 0.011(3) 0.012(4)
O3 0.044(5) 0.060(5) 0.069(5) 0.021(4) -0.004(4) 0.011(4)
O4 0.048(5) 0.043(5) 0.054(5) 0.018(4) 0.005(4) 0.003(4)
O5 0.058(5) 0.036(4) 0.050(5) 0.007(4) 0.009(4) -0.013(4)
O6 0.054(5) 0.060(5) 0.062(5) 0.010(4) -0.015(4) 0.007(4)
O7 0.054(5) 0.052(6) 0.084(6) 0.014(5) 0.003(4) 0.007(4)
O8 0.048(5) 0.097(7) 0.048(5) 0.011(4) 0.016(4) 0.000(5)
O9 0.038(5) 0.075(6) 0.065(5) 0.007(4) 0.016(4) -0.008(4)
O10 0.13(2) 0.19(3) 0.14(2) 0.07(2) 0.013(19) 0.05(2)
C1 0.031(6) 0.041(6) 0.041(6) 0.009(5) 0.010(5) 0.000(5)
C2 0.026(5) 0.040(6) 0.039(6) 0.008(5) 0.007(4) 0.001(5)
C3 0.035(6) 0.039(6) 0.039(6) 0.007(5) 0.009(5) -0.004(5)
C4 0.029(6) 0.047(7) 0.043(6) 0.007(5) 0.009(5) 0.000(5)
C5 0.037(6) 0.043(6) 0.041(6) 0.008(5) 0.008(5) -0.002(5)
C6 0.033(6) 0.041(6) 0.036(6) 0.015(5) 0.005(5) -0.001(5)
C7 0.033(6) 0.037(6) 0.036(6) 0.009(5) 0.004(5) -0.006(5)
C8 0.030(6) 0.040(6) 0.040(6) 0.010(5) 0.004(4) 0.000(5)
C9 0.028(6) 0.041(6) 0.042(6) 0.015(5) 0.001(5) -0.005(5)
C10 0.031(6) 0.041(6) 0.045(6) 0.008(5) 0.006(5) 0.000(5)
C11 0.031(6) 0.052(7) 0.055(7) 0.010(6) 0.005(5) -0.010(5)
C12 0.040(7) 0.048(7) 0.050(7) 0.013(6) 0.000(5) -0.005(5)
C13 0.037(6) 0.041(6) 0.044(6) 0.010(5) 0.003(5) -0.002(5)
C14 0.041(7) 0.047(7) 0.038(6) 0.011(5) 0.005(5) 0.000(5)
C15 0.032(6) 0.044(6) 0.044(6) 0.009(5) 0.007(5) 0.002(5)
C16 0.032(6) 0.038(6) 0.041(6) 0.014(5) 0.004(4) -0.003(5)
C17 0.039(6) 0.045(7) 0.044(6) 0.014(5) 0.012(5) 0.000(5)
C18 0.034(6) 0.046(6) 0.040(6) 0.012(5) 0.011(5) -0.003(5)
C19 0.033(6) 0.046(7) 0.045(7) 0.011(5) 0.005(5) -0.003(5)
C20 0.057(9) 0.067(9) 0.115(12) -0.005(8) 0.009(8) 0.022(8)
C21 0.034(6) 0.046(7) 0.041(6) 0.011(6) 0.010(5) -0.001(5)
C22 0.082(10) 0.054(8) 0.080(9) 0.032(7) 0.015(7) 0.002(7)
C23 0.043(7) 0.049(7) 0.043(7) 0.017(6) 0.007(5) 0.004(6)
C24 0.068(10) 0.094(11) 0.091(11) 0.015(9) -0.034(8) 0.011(8)
C25 0.044(7) 0.052(7) 0.043(7) 0.006(5) 0.010(5) -0.002(6)
C26 0.072(10) 0.146(15) 0.060(9) 0.014(9) 0.032(7) 0.002(10)
C27 0.037(7) 0.070(8) 0.048(7) 0.013(6) 0.005(5) 0.001(6)
C28 0.049(7) 0.051(7) 0.066(8) 0.006(6) 0.024(6) -0.002(6)
C29 0.034(6) 0.046(7) 0.041(6) 0.010(5) 0.010(5) 0.005(5)
C30 0.049(7) 0.049(7) 0.051(7) 0.012(6) 0.008(6) 0.000(6)
C31 0.047(7) 0.059(8) 0.046(7) 0.011(6) 0.016(5) -0.002(6)
C32 0.048(7) 0.069(9) 0.048(7) 0.009(6) 0.022(5) -0.001(6)
C33 0.055(8) 0.055(8) 0.044(7) 0.004(6) 0.015(6) 0.002(6)
C34 0.045(7) 0.047(7) 0.040(6) 0.010(5) 0.009(5) 0.004(5)
C35 0.10(3) 0.15(4) 0.10(3) 0.04(2) 0.01(2) 0.03(3)
C36 0.11(3) 0.15(4) 0.11(3) 0.04(3) 0.01(3) 0.05(3)

loop_
_atom_type_symbol
_atom_type_description
_atom_type_scat_dispersion_real
_atom_type_scat_dispersion_imag
_atom_type_scat_source
C C 0.0033 0.0016 'International Tables Vol C Tables 4.2.6.8 and 6.1.1.4'
H H 0.0000 0.0000 'International Tables Vol C Tables 4.2.6.8 and 6.1.1.4'
N N 0.0061 0.0033 'International Tables Vol C Tables 4.2.6.8 and 6.1.1.4'
O O 0.0106 0.0060 'International Tables Vol C Tables 4.2.6.8 and 6.1.1.4'
Cl Cl 0.1484 0.1585 'International Tables Vol C Tables 4.2.6.8 and 6.1.1.4'

loop_
_geom_angle_atom_site_label_1
_geom_angle_atom_site_label_2
_geom_angle_atom_site_label_3
_geom_angle
_geom_angle_site_symmetry_1
_geom_angle_site_symmetry_3
C1 N1 C9 121.1(8) . .
C1 N1 C15 106.2(8) . .
C9 N1 C15 131.6(8) . .
C29 N2 C5 126.5(9) . .
C29 N2 C14 123.4(8) . .
C5 N2 C14 109.3(8) . .
C19 O2 C20 116.2(9) . .
C21 O4 C22 117.5(9) . .
C23 O6 C24 115.9(9) . .
C25 O8 C26 116.8(10) . .
C35 O10 H10C 109.5 . .
C2 C1 N1 118.9(9) . .
C2 C1 C6 124.6(9) . .
N1 C1 C6 116.4(9) . .
C1 C2 C16 106.3(8) . .
C1 C2 C3 118.9(9) . .
C16 C2 C3 133.3(8) . .
C4 C3 C28 106.5(8) . .
C4 C3 C27 107.9(8) . .
C28 C3 C27 107.0(9) . .
C4 C3 C2 112.2(8) . .
C28 C3 C2 112.3(8) . .
C27 C3 C2 110.6(8) . .
C5 C4 C3 123.4(9) . .
C5 C4 H4 118.3 . .
C3 C4 H4 118.3 . .
C4 C5 C6 120.0(9) . .
C4 C5 N2 135.1(10) . .
C6 C5 N2 104.8(9) . .
C7 C6 C5 114.9(9) . .
C7 C6 C1 124.7(9) . .
C5 C6 C1 120.4(9) . .
C6 C7 C8 119.9(9) . .
C6 C7 C14 105.5(9) . .
C8 C7 C14 134.6(9) . .
C13 C8 C9 120.2(9) . .
C13 C8 C7 123.3(9) . .
C9 C8 C7 116.4(9) . .
C10 C9 N1 121.8(9) . .
C10 C9 C8 117.9(9) . .
N1 C9 C8 120.1(9) . .
C11 C10 C9 121.6(10) . .
C11 C10 H10 119.2 . .
C9 C10 H10 119.2 . .
C12 C11 C10 120.4(11) . .
C12 C11 H11 119.8 . .
C10 C11 H11 119.8 . .
C11 C12 C13 121.0(10) . .
C11 C12 H12 119.5 . .
C13 C12 H12 119.5 . .
C8 C13 C12 118.9(10) . .
C8 C13 H13 120.6 . .
C12 C13 H13 120.6 . .
O1 C14 N2 123.9(10) . .
O1 C14 C7 130.6(10) . .
N2 C14 C7 105.5(8) . .
N1 C15 C19 114.3(8) . .
N1 C15 C18 114.4(8) . .
C19 C15 C18 116.6(8) . .
N1 C15 C16 105.2(8) . .
C19 C15 C16 115.8(8) . .
C18 C15 C16 87.2(7) . .
C21 C16 C2 112.8(8) . .
C21 C16 C17 113.2(8) . .
C2 C16 C17 120.6(8) . .
C21 C16 C15 116.3(8) . .
C2 C16 C15 103.0(7) . .
C17 C16 C15 88.1(7) . .
C23 C17 C18 116.5(9) . .
C23 C17 C16 119.1(8) . .
C18 C17 C16 89.9(7) . .
C23 C17 H17 110.0 . .
C18 C17 H17 110.0 . .
C16 C17 H17 110.0 . .
C17 C18 C25 118.8(9) . .
C17 C18 C15 92.2(7) . .
C25 C18 C15 115.6(8) . .
C17 C18 H18 109.7 . .
C25 C18 H18 109.7 . .
C15 C18 H18 109.7 . .
O3 C19 O2 125.6(10) . .
O3 C19 C15 125.5(10) . .
O2 C19 C15 108.9(9) . .
O2 C20 H20A 109.5 . .
O2 C20 H20B 109.5 . .
H20A C20 H20B 109.5 . .
O2 C20 H20C 109.5 . .
H20A C20 H20C 109.5 . .
H20B C20 H20C 109.5 . .
O5 C21 O4 124.9(10) . .
O5 C21 C16 125.6(9) . .
O4 C21 C16 109.5(9) . .
O4 C22 H22A 109.5 . .
O4 C22 H22B 109.5 . .
H22A C22 H22B 109.5 . .
O4 C22 H22C 109.5 . .
H22A C22 H22C 109.5 . .
H22B C22 H22C 109.5 . .
O7 C23 O6 124.3(10) . .
O7 C23 C17 123.4(10) . .
O6 C23 C17 112.3(10) . .
O6 C24 H24A 109.5 . .
O6 C24 H24B 109.5 . .
H24A C24 H24B 109.5 . .
O6 C24 H24C 109.5 . .
H24A C24 H24C 109.5 . .
H24B C24 H24C 109.5 . .
O9 C25 O8 123.6(10) . .
O9 C25 C18 124.5(10) . .
O8 C25 C18 111.9(9) . .
O8 C26 H26A 109.5 . .
O8 C26 H26B 109.5 . .
H26A C26 H26B 109.5 . .
O8 C26 H26C 109.5 . .
H26A C26 H26C 109.5 . .
H26B C26 H26C 109.5 . .
C3 C27 H27A 109.5 . .
C3 C27 H27B 109.5 . .
H27A C27 H27B 109.5 . .
C3 C27 H27C 109.5 . .
H27A C27 H27C 109.5 . .
H27B C27 H27C 109.5 . .
C3 C28 H28A 109.5 . .
C3 C28 H28B 109.5 . .
H28A C28 H28B 109.5 . .
C3 C28 H28C 109.5 . .
H28A C28 H28C 109.5 . .
H28B C28 H28C 109.5 . .
C34 C29 C30 118.5(10) . .
C34 C29 N2 121.6(10) . .
C30 C29 N2 119.8(10) . .
C31 C30 C29 121.3(11) . .
C31 C30 H30 119.4 . .
C29 C30 H30 119.4 . .
C30 C31 C32 119.0(11) . .
C30 C31 H31 120.5 . .
C32 C31 H31 120.5 . .
C31 C32 C33 121.5(10) . .
C31 C32 Cl1 119.7(9) . .
C33 C32 Cl1 118.9(9) . .
C32 C33 C34 118.1(11) . .
C32 C33 H33 121.0 . .
C34 C33 H33 121.0 . .
C29 C34 C33 121.6(11) . .
C29 C34 H34 119.2 . .
C33 C34 H34 119.2 . .
O10 C35 C36 108(4) . .
O10 C35 C35 165(4) . 2_677
C36 C35 C35 77(3) . 2_677
O10 C35 C36 127(3) . 2_677
C36 C35 C36 123(3) . 2_677
C35 C35 C36 46(2) 2_677 2_677
O10 C35 H35A 110.0 . .
C36 C35 H35A 110.0 . .
C35 C35 H35A 55.9 2_677 .
C36 C35 H35A 42.3 2_677 .
O10 C35 H35B 110.0 . .
C36 C35 H35B 110.0 . .
C35 C35 H35B 79.9 2_677 .
C36 C35 H35B 66.1 2_677 .
H35A C35 H35B 108.4 . .
C35 C36 C35 57(3) . 2_677
C35 C36 H36A 109.5 . .
C35 C36 H36A 91.7 2_677 .
C35 C36 H36B 109.5 . .
C35 C36 H36B 65.4 2_677 .
H36A C36 H36B 109.5 . .
C35 C36 H36C 109.5 . .
C35 C36 H36C 158.4 2_677 .
H36A C36 H36C 109.5 . .
H36B C36 H36C 109.5 . .

loop_
_geom_bond_atom_site_label_1
_geom_bond_atom_site_label_2
_geom_bond_distance
_geom_bond_site_symmetry_2
Cl1 C32 1.729(11) .
N1 C1 1.382(12) .
N1 C9 1.408(12) .
N1 C15 1.456(12) .
N2 C29 1.410(12) .
N2 C5 1.421(12) .
N2 C14 1.439(13) .
O1 C14 1.207(11) .
O2 C19 1.330(12) .
O2 C20 1.470(13) .
O3 C19 1.196(11) .
O4 C21 1.326(11) .
O4 C22 1.463(13) .
O5 C21 1.203(11) .
O6 C23 1.323(13) .
O6 C24 1.460(13) .
O7 C23 1.197(12) .
O8 C25 1.304(12) .
O8 C26 1.467(14) .
O9 C25 1.197(12) .
O10 C35 1.45(4) .
O10 H10C 0.8200 .
C1 C2 1.323(13) .
C1 C6 1.407(13) .
C2 C16 1.513(13) .
C2 C3 1.559(13) .
C3 C4 1.524(13) .
C3 C28 1.538(14) .
C3 C27 1.540(14) .
C4 C5 1.342(13) .
C4 H4 0.9300 .
C5 C6 1.405(14) .
C6 C7 1.336(13) .
C7 C8 1.443(13) .
C7 C14 1.496(14) .
C8 C13 1.379(13) .
C8 C9 1.435(13) .
C9 C10 1.378(13) .
C10 C11 1.373(13) .
C10 H10 0.9300 .
C11 C12 1.354(14) .
C11 H11 0.9300 .
C12 C13 1.408(14) .
C12 H12 0.9300 .
C13 H13 0.9300 .
C15 C19 1.518(14) .
C15 C18 1.579(14) .
C15 C16 1.602(14) .
C16 C21 1.502(14) .
C16 C17 1.598(13) .
C17 C23 1.491(14) .
C17 C18 1.507(14) .
C17 H17 0.9800 .
C18 C25 1.538(14) .
C18 H18 0.9800 .
C20 H20A 0.9600 .
C20 H20B 0.9600 .
C20 H20C 0.9600 .
C22 H22A 0.9600 .
C22 H22B 0.9600 .
C22 H22C 0.9600 .
C24 H24A 0.9600 .
C24 H24B 0.9600 .
C24 H24C 0.9600 .
C26 H26A 0.9600 .
C26 H26B 0.9600 .
C26 H26C 0.9600 .
C27 H27A 0.9600 .
C27 H27B 0.9600 .
C27 H27C 0.9600 .
C28 H28A 0.9600 .
C28 H28B 0.9600 .
C28 H28C 0.9600 .
C29 C34 1.378(14) .
C29 C30 1.382(14) .
C30 C31 1.371(14) .
C30 H30 0.9300 .
C31 C32 1.379(15) .
C31 H31 0.9300 .
C32 C33 1.381(16) .
C33 C34 1.386(14) .
C33 H33 0.9300 .
C34 H34 0.9300 .
C35 C36 1.51(5) .
C35 C35 1.76(8) 2_677
C35 C36 2.03(6) 2_677
C35 H35A 0.9700 .
C35 H35B 0.9700 .
C36 C35 2.03(6) 2_677
C36 H36A 0.9600 .
C36 H36B 0.9600 .
C36 H36C 0.9600 .

loop_
_geom_torsion_atom_site_label_1
_geom_torsion_atom_site_label_2
_geom_torsion_atom_site_label_3
_geom_torsion_atom_site_label_4
_geom_torsion
_geom_torsion_site_symmetry_1
_geom_torsion_site_symmetry_4
C9 N1 C1 C2 168.5(9) . .
C15 N1 C1 C2 -0.3(12) . .
C9 N1 C1 C6 -13.0(13) . .
C15 N1 C1 C6 178.2(8) . .
N1 C1 C2 C16 3.7(12) . .
C6 C1 C2 C16 -174.6(9) . .
N1 C1 C2 C3 171.8(8) . .
C6 C1 C2 C3 -6.5(15) . .
C1 C2 C3 C4 6.5(12) . .
C16 C2 C3 C4 170.7(9) . .
C1 C2 C3 C28 -113.4(11) . .
C16 C2 C3 C28 50.7(13) . .
C1 C2 C3 C27 127.1(10) . .
C16 C2 C3 C27 -68.7(13) . .
C28 C3 C4 C5 118.0(11) . .
C27 C3 C4 C5 -127.4(11) . .
C2 C3 C4 C5 -5.3(13) . .
C3 C4 C5 C6 3.5(15) . .
C3 C4 C5 N2 -178.9(10) . .
C29 N2 C5 C4 12.9(18) . .
C14 N2 C5 C4 -177.2(11) . .
C29 N2 C5 C6 -169.3(9) . .
C14 N2 C5 C6 0.6(10) . .
C4 C5 C6 C7 177.7(9) . .
N2 C5 C6 C7 -0.5(11) . .
C4 C5 C6 C1 -2.5(15) . .
N2 C5 C6 C1 179.2(8) . .
C2 C1 C6 C7 -175.9(10) . .
N1 C1 C6 C7 5.8(14) . .
C2 C1 C6 C5 4.4(15) . .
N1 C1 C6 C5 -174.0(9) . .
C5 C6 C7 C8 -179.1(8) . .
C1 C6 C7 C8 1.1(15) . .
C5 C6 C7 C14 0.3(11) . .
C1 C6 C7 C14 -179.5(9) . .
C6 C7 C8 C13 176.1(9) . .
C14 C7 C8 C13 -3.1(17) . .
C6 C7 C8 C9 -0.9(13) . .
C14 C7 C8 C9 179.9(10) . .
C1 N1 C9 C10 -171.6(9) . .
C15 N1 C9 C10 -6.1(15) . .
C1 N1 C9 C8 13.6(13) . .
C15 N1 C9 C8 179.2(9) . .
C13 C8 C9 C10 1.7(13) . .
C7 C8 C9 C10 178.8(8) . .
C13 C8 C9 N1 176.7(9) . .
C7 C8 C9 N1 -6.2(13) . .
N1 C9 C10 C11 -177.4(9) . .
C8 C9 C10 C11 -2.6(14) . .
C9 C10 C11 C12 3.6(15) . .
C10 C11 C12 C13 -3.6(15) . .
C9 C8 C13 C12 -1.8(14) . .
C7 C8 C13 C12 -178.7(9) . .
C11 C12 C13 C8 2.7(15) . .
C29 N2 C14 O1 -12.2(15) . .
C5 N2 C14 O1 177.5(10) . .
C29 N2 C14 C7 169.9(8) . .
C5 N2 C14 C7 -0.4(10) . .
C6 C7 C14 O1 -177.7(11) . .
C8 C7 C14 O1 1.6(19) . .
C6 C7 C14 N2 0.1(10) . .
C8 C7 C14 N2 179.4(10) . .
C1 N1 C15 C19 -131.2(9) . .
C9 N1 C15 C19 61.6(13) . .
C1 N1 C15 C18 90.8(9) . .
C9 N1 C15 C18 -76.4(12) . .
C1 N1 C15 C16 -3.1(10) . .
C9 N1 C15 C16 -170.3(9) . .
C1 C2 C16 C21 121.0(9) . .
C3 C2 C16 C21 -44.6(14) . .
C1 C2 C16 C17 -100.7(10) . .
C3 C2 C16 C17 93.7(13) . .
C1 C2 C16 C15 -5.1(10) . .
C3 C2 C16 C15 -170.7(9) . .
N1 C15 C16 C21 -118.9(9) . .
C19 C15 C16 C21 8.3(12) . .
C18 C15 C16 C21 126.6(9) . .
N1 C15 C16 C2 5.0(9) . .
C19 C15 C16 C2 132.2(9) . .
C18 C15 C16 C2 -109.5(8) . .
N1 C15 C16 C17 126.0(8) . .
C19 C15 C16 C17 -106.8(9) . .
C18 C15 C16 C17 11.5(7) . .
C21 C16 C17 C23 109.4(11) . .
C2 C16 C17 C23 -28.7(14) . .
C15 C16 C17 C23 -132.7(10) . .
C21 C16 C17 C18 -130.0(9) . .
C2 C16 C17 C18 92.0(10) . .
C15 C16 C17 C18 -12.1(7) . .
C23 C17 C18 C25 -104.0(11) . .
C16 C17 C18 C25 133.2(9) . .
C23 C17 C18 C15 135.1(9) . .
C16 C17 C18 C15 12.3(7) . .
N1 C15 C18 C17 -117.7(9) . .
C19 C15 C18 C17 105.3(10) . .
C16 C15 C18 C17 -12.2(7) . .
N1 C15 C18 C25 118.7(10) . .
C19 C15 C18 C25 -18.3(13) . .
C16 C15 C18 C25 -135.9(9) . .
C20 O2 C19 O3 -4.6(16) . .
C20 O2 C19 C15 176.5(10) . .
N1 C15 C19 O3 -1.5(15) . .
C18 C15 C19 O3 135.5(11) . .
C16 C15 C19 O3 -124.0(11) . .
N1 C15 C19 O2 177.4(8) . .
C18 C15 C19 O2 -45.6(12) . .
C16 C15 C19 O2 54.9(11) . .
C22 O4 C21 O5 -0.5(15) . .
C22 O4 C21 C16 176.4(9) . .
C2 C16 C21 O5 108.9(11) . .
C17 C16 C21 O5 -32.5(14) . .
C15 C16 C21 O5 -132.4(11) . .
C2 C16 C21 O4 -67.9(10) . .
C17 C16 C21 O4 150.6(8) . .
C15 C16 C21 O4 50.7(11) . .
C24 O6 C23 O7 1.0(17) . .
C24 O6 C23 C17 -178.1(10) . .
C18 C17 C23 O7 -25.5(15) . .
C16 C17 C23 O7 80.4(14) . .
C18 C17 C23 O6 153.5(9) . .
C16 C17 C23 O6 -100.5(11) . .
C26 O8 C25 O9 1.5(18) . .
C26 O8 C25 C18 178.5(11) . .
C17 C18 C25 O9 -149.4(11) . .
C15 C18 C25 O9 -41.2(16) . .
C17 C18 C25 O8 33.6(13) . .
C15 C18 C25 O8 141.8(9) . .
C5 N2 C29 C34 -142.6(10) . .
C14 N2 C29 C34 48.8(14) . .
C5 N2 C29 C30 37.3(14) . .
C14 N2 C29 C30 -131.3(10) . .
C34 C29 C30 C31 1.6(16) . .
N2 C29 C30 C31 -178.3(9) . .
C29 C30 C31 C32 -2.3(17) . .
C30 C31 C32 C33 1.4(18) . .
C30 C31 C32 Cl1 179.5(8) . .
C31 C32 C33 C34 0.2(17) . .
Cl1 C32 C33 C34 -177.9(8) . .
C30 C29 C34 C33 0.0(16) . .
N2 C29 C34 C33 179.9(9) . .
C32 C33 C34 C29 -0.9(16) . .
O10 C35 C36 C35 -166(4) . 2_677
C36 C35 C36 C35 0.000(6) 2_677 2_677
